data_4117493
loop_
_publ_author_name
'Qing-Hai Deng'
'Hubert Wadepohl'
'Lutz H. Gade'

_publ_section_title
;
 Highly Enantioselective Copper-Catalyzed Alkylation of \b-Ketoesters and
 Subsequent Cyclization to Spirolactones/Bi-spirolactones
;
_journal_name_full 'Journal of the American Chemical Society'
_journal_page_first 2946
_journal_page_last 2949
_journal_paper_doi 10.1021/ja211859w
_journal_volume 134
_journal_year 2012
_chemical_formula_sum 'C19 H24 O4'
_chemical_formula_weight 316.38
_space_group_IT_number 14
_symmetry_cell_setting monoclinic
_symmetry_Int_Tables_number 14
_symmetry_space_group_name_Hall '-P 2ybc'
_symmetry_space_group_name_H-M 'P 1 21/c 1'
_atom_sites_solution_hydrogens geom
_atom_sites_solution_primary dual
_atom_sites_solution_secondary difmap
_audit_block_code ga_qd8
_audit_creation_method SHELXL-97
_audit_update_record 'Wed Oct 26 15:10:36 CEST 2011'
_cell_angle_alpha 90.00
_cell_angle_beta 95.347(10)
_cell_angle_gamma 90.00
_cell_formula_units_Z 4
_cell_length_a 11.858(6)
_cell_length_b 6.136(3)
_cell_length_c 23.502(11)
_cell_measurement_reflns_used 8146
_cell_measurement_temperature 100(2)
_cell_measurement_theta_max 31.75
_cell_measurement_theta_min 2.33
_cell_volume 1702.6(14)
_computing_cell_refinement
;
SAINT (Bruker AXS, 1997-2008). Includes estimated systematic errors
 of the unit cell constants from Monte Carlo simulations.
;
_computing_data_collection 'SMART-5.631 (Bruker AXS, 2003)'
_computing_data_reduction 'SAINT (Bruker AXS, 1997-2008)'
_computing_publication_material 'SHELXL-97 (Sheldrick, 1997)'
_computing_structure_refinement 'SHELXL-97 (Sheldrick, 1997)'
_computing_structure_solution 'SUPERFLIP (Palatinus, 2007-2009)'
_diffrn_ambient_environment 'perfluoro polyether oil'
_diffrn_ambient_temperature 100(2)
_diffrn_detector 'CCD plate'
_diffrn_detector_area_resol_mean 8.19
_diffrn_detector_type CCD-PXL-KAF2
_diffrn_measured_fraction_theta_full 0.985
_diffrn_measured_fraction_theta_max 0.956
_diffrn_measurement_device 'three-circle diffractometer'
_diffrn_measurement_device_type 'Bruker AXS Smart 1000'
_diffrn_measurement_method '\f- and \w-scans'
_diffrn_measurement_specimen_support 'polyimid foil'
_diffrn_radiation_monochromator graphite
_diffrn_radiation_probe x-ray
_diffrn_radiation_type MoK\a
_diffrn_radiation_wavelength 0.71073
_diffrn_reflns_av_R_equivalents 0.0453
_diffrn_reflns_av_sigmaI/netI 0.0305
_diffrn_reflns_limit_h_max 17
_diffrn_reflns_limit_h_min -17
_diffrn_reflns_limit_k_max 9
_diffrn_reflns_limit_k_min 0
_diffrn_reflns_limit_l_max 34
_diffrn_reflns_limit_l_min 0
_diffrn_reflns_number 40056
_diffrn_reflns_theta_full 31.51
_diffrn_reflns_theta_max 32.20
_diffrn_reflns_theta_min 2.33
_diffrn_source 'fine-focus sealed tube'
_exptl_absorpt_coefficient_mu 0.085
_exptl_absorpt_correction_T_max 0.8623
_exptl_absorpt_correction_T_min 0.7906
_exptl_absorpt_correction_type multi-scan
_exptl_absorpt_process_details
;
multi-scan from symmetry-related measurements (Blessing 1995)
SADABS (Sheldrick & Bruker AXS, 2004-2008)
;
_exptl_crystal_colour colourless
_exptl_crystal_density_diffrn 1.234
_exptl_crystal_description plate
_exptl_crystal_F_000 680
_exptl_crystal_size_max 0.26
_exptl_crystal_size_mid 0.20
_exptl_crystal_size_min 0.10
_refine_diff_density_max 0.563
_refine_diff_density_min -0.229
_refine_diff_density_rms 0.064
_refine_ls_abs_structure_details 'Flack H D (1983), Acta Cryst. A39, 876-881'
_refine_ls_extinction_method none
_refine_ls_goodness_of_fit_ref 1.023
_refine_ls_hydrogen_treatment mixed
_refine_ls_matrix_type full
_refine_ls_number_parameters 252
_refine_ls_number_reflns 5732
_refine_ls_number_restraints 0
_refine_ls_restrained_S_all 1.023
_refine_ls_R_factor_all 0.0650
_refine_ls_R_factor_gt 0.0482
_refine_ls_shift/su_max 0.001
_refine_ls_shift/su_mean 0.000
_refine_ls_structure_factor_coef Fsqd
_refine_ls_weighting_details 'calc w=1/[\s^2^(Fo^2^)+(0.0750P)^2^+0.5595P] where P=(Fo^2^+2Fc^2^)/3'
_refine_ls_weighting_scheme calc
_refine_ls_wR_factor_gt 0.1210
_refine_ls_wR_factor_ref 0.1338
_reflns_number_gt 4540
_reflns_number_total 5732
_reflns_threshold_expression >2sigma(I)
_cod_data_source_file ja211859w_si_003.cif
_cod_data_source_block ga_qd8
_cod_original_cell_volume 1702.5(13)
_cod_original_sg_symbol_H-M 'P 21/c'
_cod_database_code 4117493
_audit_block_refno 1346

loop_
_symmetry_equiv_pos_as_xyz
'x, y, z'
'-x, y+1/2, -z+1/2'
'-x, -y, -z'
'x, -y-1/2, z-1/2'

loop_
_atom_site_label
_atom_site_type_symbol
_atom_site_fract_x
_atom_site_fract_y
_atom_site_fract_z
_atom_site_U_iso_or_equiv
_atom_site_adp_type
_atom_site_occupancy
_atom_site_symmetry_multiplicity
_atom_site_calc_flag
_atom_site_refinement_flags
O1 O -0.08809(6) -0.61840(13) -0.68968(3) 0.01551(16) Uani 1 1 d .
H1 H -0.0803(13) -0.615(3) -0.7268(7) 0.023 Uiso 1 1 d .
O2 O 0.05695(7) -0.14042(15) -0.69518(3) 0.01989(18) Uani 1 1 d .
O3 O 0.01166(6) -0.22598(13) -0.60713(3) 0.01596(16) Uani 1 1 d .
O4 O -0.50873(7) -0.41639(15) -0.86669(3) 0.02131(18) Uani 1 1 d .
C1 C -0.17462(8) -0.46735(16) -0.67907(4) 0.01235(18) Uani 1 1 d .
C2 C -0.13803(9) -0.22005(16) -0.68071(4) 0.01319(18) Uani 1 1 d .
C3 C -0.17038(9) -0.14421(18) -0.74244(4) 0.01557(19) Uani 1 1 d .
H3A H -0.1090(13) -0.170(3) -0.7669(6) 0.019 Uiso 1 1 d .
H3B H -0.1884(13) 0.011(3) -0.7430(6) 0.019 Uiso 1 1 d .
C4 C -0.26864(9) -0.29020(17) -0.76140(4) 0.01336(18) Uani 1 1 d .
C5 C -0.27233(8) -0.47066(16) -0.72579(4) 0.01272(18) Uani 1 1 d .
C6 C -0.20589(9) -0.50741(17) -0.61843(4) 0.01430(19) Uani 1 1 d .
H6A H -0.1354(12) -0.550(3) -0.5951(6) 0.017 Uiso 1 1 d .
H6B H -0.2634(12) -0.627(2) -0.6159(6) 0.017 Uiso 1 1 d .
C7 C -0.24681(9) -0.29123(17) -0.59817(4) 0.01445(19) Uani 1 1 d .
C8 C -0.21267(9) -0.11323(17) -0.63777(5) 0.0157(2) Uani 1 1 d .
H8A H -0.2801(13) -0.052(3) -0.6593(6) 0.019 Uiso 1 1 d .
H8B H -0.1719(12) 0.006(3) -0.6167(6) 0.019 Uiso 1 1 d .
C9 C -0.30622(11) -0.2608(2) -0.55359(5) 0.0227(2) Uani 1 1 d .
H9A H -0.3259(14) -0.382(3) -0.5291(7) 0.027 Uiso 1 1 d .
H9B H -0.3300(14) -0.117(3) -0.5429(7) 0.027 Uiso 1 1 d .
C10 C -0.34673(9) -0.26297(18) -0.80888(4) 0.01538(19) Uani 1 1 d .
H10 H -0.3429(12) -0.137(3) -0.8340(6) 0.018 Uiso 1 1 d .
C11 C -0.42839(9) -0.42338(18) -0.82069(4) 0.0161(2) Uani 1 1 d .
C12 C -0.43379(9) -0.60484(18) -0.78495(5) 0.0169(2) Uani 1 1 d .
H12 H -0.4931(13) -0.716(3) -0.7948(6) 0.020 Uiso 1 1 d .
C13 C -0.35603(9) -0.62818(17) -0.73740(4) 0.01539(19) Uani 1 1 d .
H13 H -0.3605(13) -0.753(2) -0.7113(6) 0.018 Uiso 1 1 d .
C14 C -0.50224(11) -0.2383(2) -0.90510(5) 0.0263(3) Uani 1 1 d .
H14A H -0.5138(9) -0.1005(15) -0.8848(2) 0.039 Uiso 1 1 calc R
H14B H -0.5614(9) -0.2541(10) -0.9372(4) 0.039 Uiso 1 1 calc R
H14C H -0.4271(8) -0.2370(11) -0.9199(4) 0.039 Uiso 1 1 calc R
C15 C -0.01312(9) -0.19089(17) -0.66317(4) 0.01444(19) Uani 1 1 d .
C16 C 0.12707(9) -0.18526(18) -0.58016(4) 0.0159(2) Uani 1 1 d .
C17 C 0.15277(11) 0.0568(2) -0.58418(5) 0.0232(2) Uani 1 1 d .
H17A H 0.0923(7) 0.1420(9) -0.5677(4) 0.035 Uiso 1 1 calc R
H17B H 0.1558(8) 0.0979(6) -0.6249(4) 0.035 Uiso 1 1 calc R
H17C H 0.2270(8) 0.0887(5) -0.5625(4) 0.035 Uiso 1 1 calc R
C18 C 0.21392(11) -0.3265(2) -0.60668(5) 0.0245(2) Uani 1 1 d .
H18A H 0.2262(7) -0.2695(12) -0.6448(4) 0.037 Uiso 1 1 calc R
H18B H 0.1858(5) -0.4775(16) -0.6103(4) 0.037 Uiso 1 1 calc R
H18C H 0.2860(8) -0.3238(14) -0.5821(3) 0.037 Uiso 1 1 calc R
C19 C 0.11744(11) -0.2537(2) -0.51855(5) 0.0227(2) Uani 1 1 d .
H19A H 0.1020(9) -0.4113(16) -0.51715(7) 0.034 Uiso 1 1 calc R
H19B H 0.0551(8) -0.1729(15) -0.5033(2) 0.034 Uiso 1 1 calc R
H19C H 0.1890(8) -0.2213(16) -0.4954(3) 0.034 Uiso 1 1 calc R

loop_
_atom_site_aniso_label
_atom_site_aniso_U_11
_atom_site_aniso_U_22
_atom_site_aniso_U_33
_atom_site_aniso_U_23
_atom_site_aniso_U_13
_atom_site_aniso_U_12
O1 0.0159(4) 0.0159(4) 0.0148(3) -0.0004(3) 0.0016(3) 0.0052(3)
O2 0.0174(4) 0.0280(4) 0.0144(3) 0.0011(3) 0.0022(3) -0.0049(3)
O3 0.0147(4) 0.0197(4) 0.0131(3) 0.0022(3) -0.0006(3) -0.0027(3)
O4 0.0166(4) 0.0269(4) 0.0192(4) 0.0025(3) -0.0047(3) -0.0034(3)
C1 0.0128(4) 0.0113(4) 0.0130(4) 0.0008(3) 0.0018(3) 0.0011(3)
C2 0.0135(4) 0.0126(4) 0.0134(4) 0.0017(3) 0.0006(3) -0.0013(3)
C3 0.0155(5) 0.0157(5) 0.0151(4) 0.0038(3) -0.0008(3) -0.0035(4)
C4 0.0125(4) 0.0133(4) 0.0143(4) 0.0010(3) 0.0013(3) -0.0004(3)
C5 0.0122(4) 0.0117(4) 0.0143(4) 0.0003(3) 0.0014(3) 0.0006(3)
C6 0.0173(5) 0.0121(4) 0.0139(4) 0.0019(3) 0.0035(3) 0.0013(3)
C7 0.0158(5) 0.0134(4) 0.0139(4) -0.0011(3) 0.0001(3) 0.0001(3)
C8 0.0173(5) 0.0115(4) 0.0186(4) 0.0005(4) 0.0030(4) 0.0013(4)
C9 0.0311(6) 0.0198(5) 0.0182(5) -0.0025(4) 0.0082(4) 0.0020(4)
C10 0.0136(5) 0.0165(5) 0.0159(4) 0.0027(4) 0.0010(3) 0.0000(4)
C11 0.0121(5) 0.0203(5) 0.0156(4) -0.0003(4) -0.0002(3) 0.0008(4)
C12 0.0138(5) 0.0162(5) 0.0205(5) -0.0018(4) 0.0009(4) -0.0023(4)
C13 0.0145(5) 0.0132(4) 0.0185(4) 0.0011(4) 0.0020(4) -0.0006(3)
C14 0.0225(6) 0.0339(7) 0.0211(5) 0.0067(5) -0.0047(4) -0.0008(5)
C15 0.0163(5) 0.0132(4) 0.0136(4) 0.0003(3) 0.0003(3) -0.0017(3)
C16 0.0146(5) 0.0186(5) 0.0139(4) 0.0005(4) -0.0011(3) -0.0017(4)
C17 0.0286(6) 0.0200(5) 0.0205(5) -0.0012(4) 0.0003(4) -0.0085(4)
C18 0.0203(6) 0.0274(6) 0.0260(5) 0.0020(5) 0.0035(4) 0.0058(4)
C19 0.0242(6) 0.0285(6) 0.0148(4) 0.0049(4) -0.0013(4) -0.0025(5)

loop_
_atom_type_symbol
_atom_type_description
_atom_type_scat_dispersion_real
_atom_type_scat_dispersion_imag
_atom_type_scat_source
C C 0.0033 0.0016 'International Tables Vol C Tables 4.2.6.8 and 6.1.1.4'
H H 0.0000 0.0000 'International Tables Vol C Tables 4.2.6.8 and 6.1.1.4'
O O 0.0106 0.0060 'International Tables Vol C Tables 4.2.6.8 and 6.1.1.4'

loop_
_geom_angle_atom_site_label_1
_geom_angle_atom_site_label_2
_geom_angle_atom_site_label_3
_geom_angle
C1 O1 H1 107.5(10)
C15 O3 C16 120.33(8)
C11 O4 C14 116.65(9)
O1 C1 C5 112.24(8)
O1 C1 C6 107.52(8)
C5 C1 C6 115.93(9)
O1 C1 C2 114.67(8)
C5 C1 C2 100.83(8)
C6 C1 C2 105.59(8)
C15 C2 C3 111.94(8)
C15 C2 C8 112.18(9)
C3 C2 C8 112.29(9)
C15 C2 C1 111.82(8)
C3 C2 C1 105.59(8)
C8 C2 C1 102.45(8)
C4 C3 C2 102.56(8)
C4 C3 H3A 109.1(9)
C2 C3 H3A 111.8(9)
C4 C3 H3B 114.5(9)
C2 C3 H3B 110.1(9)
H3A C3 H3B 108.8(13)
C5 C4 C10 121.46(10)
C5 C4 C3 111.27(9)
C10 C4 C3 127.24(9)
C4 C5 C13 119.72(10)
C4 C5 C1 111.05(9)
C13 C5 C1 129.16(9)
C7 C6 C1 105.50(8)
C7 C6 H6A 109.8(9)
C1 C6 H6A 107.0(8)
C7 C6 H6B 112.4(8)
C1 C6 H6B 113.5(8)
H6A C6 H6B 108.5(12)
C9 C7 C6 125.69(10)
C9 C7 C8 125.10(10)
C6 C7 C8 109.19(9)
C7 C8 C2 107.28(9)
C7 C8 H8A 110.0(9)
C2 C8 H8A 108.3(9)
C7 C8 H8B 112.0(9)
C2 C8 H8B 111.0(8)
H8A C8 H8B 108.2(13)
C7 C9 H9A 121.9(10)
C7 C9 H9B 121.5(9)
H9A C9 H9B 116.6(13)
C11 C10 C4 118.29(10)
C11 C10 H10 120.7(9)
C4 C10 H10 121.0(9)
O4 C11 C10 123.65(10)
O4 C11 C12 115.47(10)
C10 C11 C12 120.87(10)
C13 C12 C11 120.06(10)
C13 C12 H12 121.5(9)
C11 C12 H12 118.5(9)
C12 C13 C5 119.57(10)
C12 C13 H13 120.7(9)
C5 C13 H13 119.8(9)
O4 C14 H14A 109.5
O4 C14 H14B 109.5
H14A C14 H14B 109.5
O4 C14 H14C 109.5
H14A C14 H14C 109.5
H14B C14 H14C 109.5
O2 C15 O3 123.44(10)
O2 C15 C2 124.91(10)
O3 C15 C2 111.65(8)
O3 C16 C17 108.78(9)
O3 C16 C19 102.31(9)
C17 C16 C19 111.22(9)
O3 C16 C18 111.32(9)
C17 C16 C18 112.52(10)
C19 C16 C18 110.24(10)
C16 C17 H17A 109.5
C16 C17 H17B 109.5
H17A C17 H17B 109.5
C16 C17 H17C 109.5
H17A C17 H17C 109.5
H17B C17 H17C 109.5
C16 C18 H18A 109.5
C16 C18 H18B 109.5
H18A C18 H18B 109.5
C16 C18 H18C 109.5
H18A C18 H18C 109.5
H18B C18 H18C 109.5
C16 C19 H19A 109.5
C16 C19 H19B 109.5
H19A C19 H19B 109.5
C16 C19 H19C 109.5
H19A C19 H19C 109.5
H19B C19 H19C 109.5

loop_
_geom_bond_atom_site_label_1
_geom_bond_atom_site_label_2
_geom_bond_distance
O1 C1 1.4219(13)
O1 H1 0.885(16)
O2 C15 1.2120(13)
O3 C15 1.3397(13)
O3 C16 1.4750(14)
O4 C11 1.3733(14)
O4 C14 1.4238(16)
C1 C5 1.5203(15)
C1 C6 1.5255(15)
C1 C2 1.5797(16)
C2 C15 1.5106(16)
C2 C3 1.5378(15)
C2 C8 1.5485(15)
C3 C4 1.5039(15)
C3 H3A 0.982(14)
C3 H3B 0.978(16)
C4 C5 1.3911(14)
C4 C10 1.3921(15)
C5 C13 1.3940(15)
C6 C7 1.5049(15)
C6 H6A 0.990(15)
C6 H6B 1.005(15)
C7 C9 1.3290(15)
C7 C8 1.5143(15)
C8 H8A 0.981(15)
C8 H8B 0.986(16)
C9 H9A 0.983(17)
C9 H9B 0.967(17)
C10 C11 1.3905(16)
C10 H10 0.977(15)
C11 C12 1.3998(16)
C12 C13 1.3884(16)
C12 H12 0.989(16)
C13 H13 0.988(15)
C14 H14A 0.9862
C14 H14B 0.9862
C14 H14C 0.9862
C16 C17 1.5210(17)
C16 C19 1.5221(16)
C16 C18 1.5230(17)
C17 H17A 0.9939
C17 H17B 0.9939
C17 H17C 0.9939
C18 H18A 0.9859
C18 H18B 0.9859
C18 H18C 0.9859
C19 H19A 0.9849
C19 H19B 0.9849
C19 H19C 0.9849

loop_
_geom_torsion_atom_site_label_1
_geom_torsion_atom_site_label_2
_geom_torsion_atom_site_label_3
_geom_torsion_atom_site_label_4
_geom_torsion
O1 C1 C2 C15 -29.35(11)
C5 C1 C2 C15 -150.13(8)
C6 C1 C2 C15 88.83(10)
O1 C1 C2 C3 92.63(10)
C5 C1 C2 C3 -28.16(9)
C6 C1 C2 C3 -149.20(9)
O1 C1 C2 C8 -149.67(8)
C5 C1 C2 C8 89.54(9)
C6 C1 C2 C8 -31.49(10)
C15 C2 C3 C4 149.87(9)
C8 C2 C3 C4 -82.91(11)
C1 C2 C3 C4 27.97(10)
C2 C3 C4 C5 -17.33(11)
C2 C3 C4 C10 164.75(10)
C10 C4 C5 C13 -0.28(15)
C3 C4 C5 C13 -178.33(9)
C10 C4 C5 C1 177.10(9)
C3 C4 C5 C1 -0.95(11)
O1 C1 C5 C4 -104.32(10)
C6 C1 C5 C4 131.59(9)
C2 C1 C5 C4 18.19(10)
O1 C1 C5 C13 72.74(13)
C6 C1 C5 C13 -51.34(14)
C2 C1 C5 C13 -164.75(10)
O1 C1 C6 C7 151.67(8)
C5 C1 C6 C7 -81.84(10)
C2 C1 C6 C7 28.81(11)
C1 C6 C7 C9 163.58(11)
C1 C6 C7 C8 -14.70(11)
C9 C7 C8 C2 176.20(11)
C6 C7 C8 C2 -5.50(12)
C15 C2 C8 C7 -97.61(10)
C3 C2 C8 C7 135.29(9)
C1 C2 C8 C7 22.47(10)
C5 C4 C10 C11 -1.03(15)
C3 C4 C10 C11 176.69(10)
C14 O4 C11 C10 3.16(15)
C14 O4 C11 C12 -177.42(10)
C4 C10 C11 O4 -178.99(9)
C4 C10 C11 C12 1.62(15)
O4 C11 C12 C13 179.65(9)
C10 C11 C12 C13 -0.91(16)
C11 C12 C13 C5 -0.42(15)
C4 C5 C13 C12 1.01(15)
C1 C5 C13 C12 -175.83(10)
C16 O3 C15 O2 5.41(16)
C16 O3 C15 C2 -174.07(9)
C3 C2 C15 O2 -8.79(15)
C8 C2 C15 O2 -136.08(11)
C1 C2 C15 O2 109.46(12)
C3 C2 C15 O3 170.67(9)
C8 C2 C15 O3 43.39(12)
C1 C2 C15 O3 -71.07(11)
C15 O3 C16 C17 64.35(12)
C15 O3 C16 C19 -177.91(9)
C15 O3 C16 C18 -60.19(13)
